data_1551038
loop_
_publ_author_name
'Kadota, Kentaro'
'Duong, Nghia Tuan'
'Nishiyama, Yusuke'
'Sivaniah, Easan'
'Kitagawa, Susumu'
'Horike, Satoshi'

_publ_section_title
;
 Borohydride-containing coordination polymers: synthesis, air stability
 and dehydrogenation
;
_journal_name_full 'Chemical Science'
_journal_paper_doi 10.1039/C9SC00731H
_journal_year 2019
_chemical_formula_sum 'C20 H26 B2 Mn N4'
_chemical_formula_weight 399.01
_space_group_crystal_system monoclinic
_space_group_IT_number 15
_space_group_name_Hall '-C 2yc'
_space_group_name_H-M_alt 'C 1 2/c 1'
_symmetry_space_group_name_Hall '-C 2yc'
_symmetry_space_group_name_H-M 'C 1 2/c 1'
_atom_sites_solution_hydrogens mixed
_audit_creation_method SHELXL-2017/1
_audit_update_record
;
2018-07-13 deposited with the CCDC.    2019-05-13 downloaded from the CCDC.
;
_cell_angle_alpha 90
_cell_angle_beta 97.150(5)
_cell_angle_gamma 90
_cell_formula_units_Z 8
_cell_length_a 26.000(8)
_cell_length_b 9.727(3)
_cell_length_c 18.685(6)
_cell_measurement_reflns_used 5916
_cell_measurement_temperature 183(2)
_cell_measurement_theta_max 27.5126
_cell_measurement_theta_min 3.0670
_cell_volume 4689(3)
_computing_structure_refinement 'SHELXL-2017/1 (Sheldrick, 2017)'
_diffrn_ambient_temperature 183(2)
_diffrn_measured_fraction_theta_full 0.995
_diffrn_measured_fraction_theta_max 0.980
_diffrn_measurement_device_type 'Saturn724+ (4x4 bin mode)'
_diffrn_radiation_type MoK\a
_diffrn_radiation_wavelength 0.71075
_diffrn_reflns_av_R_equivalents 0.0478
_diffrn_reflns_av_unetI/netI 0.0480
_diffrn_reflns_Laue_measured_fraction_full 0.995
_diffrn_reflns_Laue_measured_fraction_max 0.980
_diffrn_reflns_limit_h_max 33
_diffrn_reflns_limit_h_min -33
_diffrn_reflns_limit_k_max 11
_diffrn_reflns_limit_k_min -12
_diffrn_reflns_limit_l_max 24
_diffrn_reflns_limit_l_min -23
_diffrn_reflns_number 18584
_diffrn_reflns_point_group_measured_fraction_full 0.995
_diffrn_reflns_point_group_measured_fraction_max 0.980
_diffrn_reflns_theta_full 25.242
_diffrn_reflns_theta_max 27.577
_diffrn_reflns_theta_min 3.067
_exptl_absorpt_coefficient_mu 0.573
_exptl_crystal_colour Colorless
_exptl_crystal_density_diffrn 1.130
_exptl_crystal_description Plate
_exptl_crystal_F_000 1672
_exptl_crystal_size_max 0.200
_exptl_crystal_size_mid 0.050
_exptl_crystal_size_min 0.050
_refine_diff_density_max 0.938
_refine_diff_density_min -0.534
_refine_diff_density_rms 0.086
_refine_ls_extinction_method none
_refine_ls_goodness_of_fit_ref 1.087
_refine_ls_hydrogen_treatment mixed
_refine_ls_matrix_type full
_refine_ls_number_parameters 332
_refine_ls_number_reflns 5318
_refine_ls_number_restraints 0
_refine_ls_restrained_S_all 1.087
_refine_ls_R_factor_all 0.0905
_refine_ls_R_factor_gt 0.0737
_refine_ls_shift/su_max 0.026
_refine_ls_shift/su_mean 0.003
_refine_ls_structure_factor_coef Fsqd
_refine_ls_weighting_details 'w=1/[\s^2^(Fo^2^)+(0.1307P)^2^+3.2736P] where P=(Fo^2^+2Fc^2^)/3'
_refine_ls_weighting_scheme calc
_refine_ls_wR_factor_gt 0.2044
_refine_ls_wR_factor_ref 0.2220
_reflns_Friedel_coverage 0.000
_reflns_number_gt 4126
_reflns_number_total 5318
_reflns_threshold_expression 'I > 2\s(I)'
_cod_data_source_file c9sc00731h2.cif
_cod_data_source_block Mn-dpe
_cod_original_cell_volume 4689(2)
_cod_database_code 1551038
_shelx_shelxl_version_number 2017/1
_shelx_space_group_comment
;
The symmetry employed for this shelxl refinement is uniquely defined
by the following loop, which should always be used as a source of
symmetry information in preference to the above space-group names.
They are only intended as comments.
;
_shelx_estimated_absorpt_t_min 0.894
_shelx_estimated_absorpt_t_max 0.894

loop_
_space_group_symop_operation_xyz
'x, y, z'
'-x, y, -z+1/2'
'x+1/2, y+1/2, z'
'-x+1/2, y+1/2, -z+1/2'
'-x, -y, -z'
'x, -y, z-1/2'
'-x+1/2, -y+1/2, -z'
'x+1/2, -y+1/2, z-1/2'

loop_
_atom_site_label
_atom_site_type_symbol
_atom_site_fract_x
_atom_site_fract_y
_atom_site_fract_z
_atom_site_U_iso_or_equiv
_atom_site_adp_type
_atom_site_occupancy
_atom_site_site_symmetry_order
_atom_site_calc_flag
_atom_site_refinement_flags_posn
_atom_site_refinement_flags_adp
Mn1 Mn 0.11034(2) 0.69742(5) 0.09436(3) 0.0338(2) Uani 1 1 d . .
N1 N 0.02502(10) 0.7575(3) 0.09440(15) 0.0377(6) Uani 1 1 d . .
N2 N 0.09210(10) 0.5077(3) 0.15487(14) 0.0381(6) Uani 1 1 d . .
N3 N 0.19230(10) 0.6208(3) 0.09618(17) 0.0463(7) Uani 1 1 d . .
C1 C 0.07993(16) 0.3892(4) 0.1195(2) 0.0491(9) Uani 1 1 d . .
H1 H 0.0861(17) 0.391(4) 0.070(2) 0.057(11) Uiso 1 1 d . .
C2 C -0.06615(14) 0.7088(4) 0.0818(2) 0.0496(9) Uani 1 1 d . .
H2 H -0.1004(19) 0.641(5) 0.088(2) 0.079(14) Uiso 1 1 d . .
C3 C -0.07836(13) 0.8457(4) 0.0703(2) 0.0465(8) Uani 1 1 d . .
C4 C 0.05375(14) 0.2793(4) 0.2230(2) 0.0420(8) Uani 1 1 d . .
C5 C 0.01279(13) 0.8907(4) 0.0848(2) 0.0474(8) Uani 1 1 d . .
C6 C 0.06102(17) 0.2759(4) 0.1514(2) 0.0503(9) Uani 1 1 d . .
H6 H 0.0522(18) 0.191(4) 0.121(2) 0.058(13) Uiso 1 1 d . .
C7 C 0.08599(16) 0.5105(4) 0.2246(2) 0.0513(9) Uani 1 1 d . .
H7 H 0.0983(17) 0.593(4) 0.252(2) 0.061(12) Uiso 1 1 d . .
C8 C -0.03740(14) 0.9377(4) 0.0724(2) 0.0518(9) Uani 1 1 d . .
H8 H -0.0437(18) 1.032(5) 0.067(2) 0.065(13) Uiso 1 1 d . .
C9 C -0.01438(14) 0.6697(4) 0.0927(2) 0.0500(9) Uani 1 1 d . .
H22 H -0.006639 0.574808 0.099349 0.060 Uiso 1 1 calc R U
C10 C 0.06772(18) 0.4002(4) 0.2598(2) 0.0567(10) Uani 1 1 d . .
H10 H 0.0636(18) 0.412(4) 0.311(3) 0.069(13) Uiso 1 1 d . .
C11 C 0.29561(15) 0.5290(4) 0.1081(2) 0.0559(10) Uani 1 1 d . .
C12 C 0.21400(19) 0.5883(7) 0.0360(3) 0.0841(17) Uani 1 1 d . .
H12 H 0.183(2) 0.607(5) -0.011(3) 0.093(16) Uiso 1 1 d . .
C13 C 0.2722(2) 0.5606(8) 0.1631(3) 0.103(2) Uani 1 1 d . .
H21 H 0.290594 0.550560 0.210060 0.124 Uiso 1 1 calc R U
C14 C 0.2653(2) 0.5447(8) 0.0393(3) 0.096(2) Uani 1 1 d . .
H14 H 0.276(2) 0.491(7) -0.012(3) 0.12(2) Uiso 1 1 d . .
C15 C -0.13404(15) 0.8954(5) 0.0556(3) 0.0577(10) Uani 1 1 d . .
C16 C -0.14784(15) 0.9834(6) 0.1169(3) 0.0652(12) Uani 1 1 d . .
C17 C 0.02948(15) 0.1594(4) 0.2579(2) 0.0524(9) Uani 1 1 d . .
H23 H 0.039579 0.163176 0.310684 0.063 Uiso 1 1 calc R U
H24 H 0.043073 0.072537 0.239971 0.063 Uiso 1 1 calc R U
B1 B 0.09009(19) 0.6752(5) -0.0389(2) 0.0467(9) Uani 1 1 d . .
H1A H 0.113(2) 0.646(6) -0.079(3) 0.089(15) Uiso 1 1 d . .
H1B H 0.049(2) 0.710(5) -0.055(3) 0.082(16) Uiso 1 1 d . .
H1C H 0.108(2) 0.743(5) -0.012(3) 0.067(13) Uiso 1 1 d . .
H1D H 0.0874(18) 0.592(5) 0.003(2) 0.070(13) Uiso 1 1 d . .
B2 B 0.14157(19) 0.8978(5) 0.1698(3) 0.0569(12) Uani 1 1 d . .
H2A H 0.181(3) 0.901(6) 0.186(3) 0.11(2) Uiso 1 1 d . .
H2B H 0.122(2) 0.989(6) 0.192(3) 0.091(16) Uiso 1 1 d . .
H2C H 0.1331(18) 0.903(5) 0.104(2) 0.068(13) Uiso 1 1 d . .
H2D H 0.136(3) 0.766(8) 0.180(4) 0.13(2) Uiso 1 1 d . .
N4 N 0.3026(5) 0.0956(19) 0.1446(8) 0.239(8) Uani 1 1 d . .
C18 C 0.2668(9) 0.1660(14) 0.1460(7) 0.208(8) Uani 1 1 d . .
C19 C 0.2083(6) 0.2316(18) 0.1515(14) 0.311(15) Uani 1 1 d . .
C20 C 0.2216(2) 0.6085(8) 0.1567(3) 0.097(2) Uani 1 1 d . .
H20 H 0.197(3) 0.647(7) 0.198(4) 0.12(2) Uiso 1 1 d . .
H20A H 0.0422(14) 0.963(4) 0.0880(18) 0.039(9) Uiso 1 1 d . .
H20B H -0.158(2) 0.830(5) 0.034(3) 0.088(18) Uiso 1 1 d . .
H20E H -0.1421(16) 0.953(4) 0.006(2) 0.051(10) Uiso 1 1 d . .
H20F H -0.1376(19) 0.918(5) 0.159(2) 0.071(14) Uiso 1 1 d . .
H20G H -0.120(3) 1.063(6) 0.126(3) 0.11(2) Uiso 1 1 d . .

loop_
_atom_site_aniso_label
_atom_site_aniso_U_11
_atom_site_aniso_U_22
_atom_site_aniso_U_33
_atom_site_aniso_U_23
_atom_site_aniso_U_13
_atom_site_aniso_U_12
Mn1 0.0226(3) 0.0369(3) 0.0422(3) -0.00109(18) 0.0048(2) 0.00630(16)
N1 0.0220(12) 0.0396(14) 0.0522(16) -0.0017(12) 0.0072(11) 0.0067(10)
N2 0.0323(13) 0.0423(14) 0.0403(14) 0.0027(12) 0.0070(11) 0.0048(11)
N3 0.0252(13) 0.0563(17) 0.0582(18) 0.0016(14) 0.0086(13) 0.0124(12)
C1 0.065(2) 0.0420(18) 0.0436(19) -0.0010(15) 0.0189(17) 0.0072(17)
C2 0.0306(17) 0.047(2) 0.072(3) 0.0009(17) 0.0079(17) 0.0021(14)
C3 0.0270(15) 0.0506(19) 0.063(2) -0.0002(17) 0.0079(15) 0.0070(14)
C4 0.0367(17) 0.0442(17) 0.0464(18) 0.0082(14) 0.0106(14) 0.0103(14)
C5 0.0303(16) 0.0414(18) 0.072(2) -0.0032(16) 0.0123(16) 0.0030(14)
C6 0.066(3) 0.0382(17) 0.050(2) -0.0023(15) 0.0212(19) 0.0069(17)
C7 0.058(2) 0.057(2) 0.0388(18) -0.0023(16) 0.0033(16) -0.0098(18)
C8 0.0361(18) 0.0421(19) 0.079(3) 0.0052(18) 0.0135(17) 0.0118(14)
C9 0.0360(18) 0.0427(18) 0.072(3) 0.0028(17) 0.0105(17) 0.0039(14)
C10 0.070(3) 0.064(2) 0.0357(19) 0.0025(17) 0.0062(18) -0.012(2)
C11 0.0366(18) 0.064(2) 0.068(2) 0.0036(19) 0.0112(17) 0.0173(17)
C12 0.054(3) 0.128(5) 0.071(3) 0.001(3) 0.011(2) 0.040(3)
C13 0.053(3) 0.187(7) 0.068(3) 0.014(4) 0.000(2) 0.048(4)
C14 0.056(3) 0.159(6) 0.076(3) -0.010(4) 0.015(3) 0.042(3)
C15 0.0316(18) 0.067(3) 0.074(3) -0.003(2) 0.0057(18) 0.0132(18)
C16 0.0302(19) 0.084(3) 0.081(3) -0.006(3) 0.0073(19) 0.017(2)
C17 0.059(2) 0.0452(18) 0.057(2) 0.0079(17) 0.0248(19) 0.0061(17)
B1 0.047(2) 0.055(2) 0.039(2) 0.0006(18) 0.0067(18) 0.0057(19)
B2 0.043(2) 0.054(3) 0.072(3) -0.018(2) -0.001(2) 0.0019(19)
N4 0.161(9) 0.35(2) 0.215(11) -0.006(12) 0.070(8) 0.092(11)
C18 0.36(3) 0.129(9) 0.134(8) 0.009(7) 0.018(14) -0.102(13)
C19 0.148(13) 0.174(12) 0.62(5) 0.017(18) 0.068(18) 0.042(11)
C20 0.058(3) 0.170(6) 0.063(3) 0.010(3) 0.009(2) 0.053(4)

loop_
_atom_type_symbol
_atom_type_description
_atom_type_scat_dispersion_real
_atom_type_scat_dispersion_imag
_atom_type_scat_source
Mn Mn 0.3368 0.7283 'International Tables Vol C Tables 4.2.6.8 and 6.1.1.4'
C C 0.0033 0.0016 'International Tables Vol C Tables 4.2.6.8 and 6.1.1.4'
N N 0.0061 0.0033 'International Tables Vol C Tables 4.2.6.8 and 6.1.1.4'
B B 0.0013 0.0007 'International Tables Vol C Tables 4.2.6.8 and 6.1.1.4'
H H 0.0000 0.0000 'International Tables Vol C Tables 4.2.6.8 and 6.1.1.4'

loop_
_geom_angle_atom_site_label_1
_geom_angle_atom_site_label_2
_geom_angle_atom_site_label_3
_geom_angle
_geom_angle_site_symmetry_3
N2 Mn1 N3 88.81(10) .
N2 Mn1 N1 86.81(10) .
N3 Mn1 N1 175.36(11) .
N2 Mn1 B2 115.71(16) .
N3 Mn1 B2 90.53(14) .
N1 Mn1 B2 92.74(13) .
N2 Mn1 B1 113.62(13) .
N3 Mn1 B1 93.91(13) .
N1 Mn1 B1 86.46(13) .
B2 Mn1 B1 130.54(18) .
C9 N1 C5 116.6(3) .
C9 N1 Mn1 125.3(2) .
C5 N1 Mn1 117.3(2) .
C7 N2 C1 116.6(3) .
C7 N2 Mn1 122.3(2) .
C1 N2 Mn1 120.5(2) .
C20 N3 C12 116.4(4) .
C20 N3 Mn1 119.9(3) .
C12 N3 Mn1 123.7(3) .
N2 C1 C6 123.3(3) .
C3 C2 C9 119.1(3) .
C2 C3 C8 117.2(3) .
C2 C3 C15 122.1(4) .
C8 C3 C15 120.7(4) .
C6 C4 C10 116.3(3) .
C6 C4 C17 121.0(3) .
C10 C4 C17 122.6(3) .
N1 C5 C8 123.2(3) .
C1 C6 C4 120.2(4) .
N2 C7 C10 122.8(4) .
C5 C8 C3 120.0(3) .
N1 C9 C2 123.9(3) .
C7 C10 C4 120.6(4) .
C13 C11 C14 115.3(4) .
C13 C11 C16 121.6(4) 3_545
C14 C11 C16 123.0(4) 3_545
N3 C12 C14 121.9(5) .
C11 C13 C20 123.0(5) .
C12 C14 C11 119.3(5) .
C16 C15 C3 110.8(3) .
C15 C16 C11 113.6(4) 3_455
C4 C17 C17 112.4(3) 2
N4 C18 C19 166.3(16) .
N3 C20 C13 123.9(5) .

loop_
_geom_bond_atom_site_label_1
_geom_bond_atom_site_label_2
_geom_bond_distance
_geom_bond_site_symmetry_2
Mn1 N2 2.245(3) .
Mn1 N3 2.254(3) .
Mn1 N1 2.294(3) .
Mn1 B2 2.482(5) .
Mn1 B1 2.489(5) .
N1 C9 1.331(5) .
N1 C5 1.341(4) .
N2 C7 1.333(4) .
N2 C1 1.347(5) .
N3 C20 1.288(6) .
N3 C12 1.357(6) .
C1 C6 1.373(5) .
C2 C3 1.380(5) .
C2 C9 1.389(5) .
C3 C8 1.388(5) .
C3 C15 1.519(5) .
C4 C6 1.375(5) .
C4 C10 1.388(6) .
C4 C17 1.511(5) .
C5 C8 1.375(5) .
C7 C10 1.374(5) .
C11 C13 1.295(7) .
C11 C14 1.429(7) .
C11 C16 1.525(5) 3_545
C12 C14 1.394(6) .
C13 C20 1.388(6) .
C15 C16 1.508(6) .
C17 C17 1.524(8) 2
N4 C18 1.16(2) .
C18 C19 1.66(2) .

loop_
_geom_torsion_atom_site_label_1
_geom_torsion_atom_site_label_2
_geom_torsion_atom_site_label_3
_geom_torsion_atom_site_label_4
_geom_torsion
_geom_torsion_site_symmetry_1
_geom_torsion_site_symmetry_4
C7 N2 C1 C6 1.4(6) . .
Mn1 N2 C1 C6 -170.0(3) . .
C9 C2 C3 C8 -1.7(6) . .
C9 C2 C3 C15 178.0(4) . .
C9 N1 C5 C8 -1.2(6) . .
Mn1 N1 C5 C8 169.4(3) . .
N2 C1 C6 C4 -0.2(6) . .
C10 C4 C6 C1 -1.6(6) . .
C17 C4 C6 C1 175.7(4) . .
C1 N2 C7 C10 -0.7(6) . .
Mn1 N2 C7 C10 170.5(3) . .
N1 C5 C8 C3 0.9(6) . .
C2 C3 C8 C5 0.6(6) . .
C15 C3 C8 C5 -179.1(4) . .
C5 N1 C9 C2 -0.1(6) . .
Mn1 N1 C9 C2 -169.9(3) . .
C3 C2 C9 N1 1.5(7) . .
N2 C7 C10 C4 -1.1(7) . .
C6 C4 C10 C7 2.2(6) . .
C17 C4 C10 C7 -175.0(4) . .
C20 N3 C12 C14 -0.4(9) . .
Mn1 N3 C12 C14 178.2(5) . .
C14 C11 C13 C20 -0.9(11) . .
C16 C11 C13 C20 176.9(7) 3_545 .
N3 C12 C14 C11 2.3(10) . .
C13 C11 C14 C12 -1.5(9) . .
C16 C11 C14 C12 -179.3(6) 3_545 .
C2 C3 C15 C16 113.2(5) . .
C8 C3 C15 C16 -67.0(6) . .
C3 C15 C16 C11 -176.1(4) . 3_455
C6 C4 C17 C17 -80.8(5) . 2
C10 C4 C17 C17 96.3(5) . 2
C12 N3 C20 C13 -2.2(10) . .
Mn1 N3 C20 C13 179.1(6) . .
C11 C13 C20 N3 3.0(13) . .
